data_2237028
loop_
_publ_author_name
'Rahman, Md. Lutfor'
'Kwong, Huey Chong'
'Mohd. Yusoff, Mashitah'
'Hegde, Gurumurthy'
'Mohamed Tahir, Mohamed Ibrahim'

_publ_section_title
;
 1-[4-(Prop-2-en-1-yloxy)benzyl]-2-[4-(prop-2-en-1-yloxy)phenyl]-1<i>H</i>-benzimidazole
;
_journal_coeditor_code SU2508
_journal_issue 12
_journal_name_full 'Acta Crystallographica Section E'
_journal_page_first o3311
_journal_page_last o3312
_journal_paper_doi 10.1107/S160053681204559X
_journal_volume 68
_journal_year 2012
_chemical_formula_iupac 'C26 H24 N2 O2'
_chemical_formula_moiety 'C26 H24 N2 O2'
_chemical_formula_sum 'C26 H24 N2 O2'
_chemical_formula_weight 396.49
_chemical_name_systematic
;
1-[4-(Prop-2-en-1-yloxy)benzyl]-2-[4-(prop-2-en-1-yloxy)phenyl]-
1<i>H</i>-benzimidazole
;
_space_group_IT_number 14
_symmetry_cell_setting monoclinic
_symmetry_space_group_name_Hall '-P 2yn'
_symmetry_space_group_name_H-M 'P 1 21/n 1'
_atom_sites_solution_hydrogens difmap
_atom_sites_solution_primary direct
_cell_angle_alpha 90
_cell_angle_beta 99.5027(11)
_cell_angle_gamma 90
_cell_formula_units_Z 4
_cell_length_a 12.54550(10)
_cell_length_b 10.19890(10)
_cell_length_c 15.9340(2)
_cell_measurement_reflns_used 17352
_cell_measurement_temperature 100
_cell_measurement_theta_max 71
_cell_measurement_theta_min 4
_cell_volume 2010.78(4)
_computing_cell_refinement 'CrysAlis PRO (Agilent, 2011)'
_computing_data_collection 'CrysAlis PRO (Agilent, 2011)'
_computing_data_reduction 'CrysAlis PRO (Agilent, 2011)'
_computing_molecular_graphics 'Mercury (Macrae <i>et al.</i>, 2008)'
_computing_publication_material 'CRYSTALS (Betteridge <i>et al.</i>, 2003)'
_computing_structure_refinement 'CRYSTALS (Betteridge <i>et al.</i>, 2003)'
_computing_structure_solution 'SIR92 (Altomare <i>et al.</i>, 1994)'
_diffrn_ambient_temperature 100
_diffrn_measured_fraction_theta_full 0.997
_diffrn_measured_fraction_theta_max 0.997
_diffrn_measurement_device Area
_diffrn_measurement_device_type 'Agilent Technologies Gemini'
_diffrn_measurement_method \w
_diffrn_radiation_monochromator graphite
_diffrn_radiation_type 'Cu K\a'
_diffrn_radiation_wavelength 1.54180
_diffrn_reflns_av_R_equivalents 0.029
_diffrn_reflns_limit_h_max 15
_diffrn_reflns_limit_h_min -15
_diffrn_reflns_limit_k_max 12
_diffrn_reflns_limit_k_min -12
_diffrn_reflns_limit_l_max 19
_diffrn_reflns_limit_l_min -19
_diffrn_reflns_number 38976
_diffrn_reflns_theta_full 71.396
_diffrn_reflns_theta_max 71.396
_diffrn_reflns_theta_min 4.167
_diffrn_standards_number 0
_exptl_absorpt_coefficient_mu 0.658
_exptl_absorpt_correction_T_max 0.95
_exptl_absorpt_correction_T_min 0.80
_exptl_absorpt_correction_type multi-scan
_exptl_absorpt_process_details '(CrysAlis PRO; Agilent, 2011)'
_exptl_crystal_colour 'pale brown'
_exptl_crystal_density_diffrn 1.310
_exptl_crystal_density_method 'not measured'
_exptl_crystal_description block
_exptl_crystal_F_000 840
_exptl_crystal_size_max 0.350
_exptl_crystal_size_mid 0.230
_exptl_crystal_size_min 0.080
_refine_diff_density_max 0.26
_refine_diff_density_min -0.25
_refine_ls_extinction_method None
_refine_ls_goodness_of_fit_ref 0.9888
_refine_ls_hydrogen_treatment constr
_refine_ls_matrix_type full
_refine_ls_number_parameters 271
_refine_ls_number_reflns 3891
_refine_ls_number_restraints 0
_refine_ls_R_factor_all 0.0414
_refine_ls_R_factor_gt 0.0382
_refine_ls_shift/su_max 0.0015489
_refine_ls_shift/su_mean 0.0004207
_refine_ls_structure_factor_coef Fsqd
_refine_ls_weighting_details
;
Method= Modified Sheldrick
w=1/[\s^2^(F^2^) + (0.06P)^2^ + 1.04P], where P=(max(Fo^2^,0) + 2Fc^2^)/3
;
_refine_ls_weighting_scheme calc
_refine_ls_wR_factor_all 0.1000
_refine_ls_wR_factor_gt 0.0969
_refine_ls_wR_factor_ref 0.0999
_reflns_number_gt 3563
_reflns_number_total 3908
_reflns_threshold_expression I>2.0\s(I)
_cod_data_source_file su2508.cif
_cod_data_source_block I
_cod_original_sg_symbol_H-M 'P 21/n'
_cod_database_code 2237028
_cod_database_fobs_code 2237028

loop_
_symmetry_equiv_pos_site_id
_symmetry_equiv_pos_as_xyz
1 x,y,z
2 1/2-x,1/2+y,1/2-z
3 -x,-y,-z
4 1/2+x,1/2-y,1/2+z

loop_
_atom_site_aniso_label
_atom_site_aniso_U_11
_atom_site_aniso_U_22
_atom_site_aniso_U_33
_atom_site_aniso_U_12
_atom_site_aniso_U_13
_atom_site_aniso_U_23
O1 0.0197(4) 0.0206(4) 0.0237(5) -0.0026(3) 0.0067(4) -0.0017(4)
O20 0.0186(4) 0.0183(4) 0.0248(5) 0.0026(3) 0.0054(3) 0.0036(3)
N7 0.0171(5) 0.0166(5) 0.0167(5) 0.0001(4) 0.0027(4) 0.0015(4)
N9 0.0188(5) 0.0188(5) 0.0189(5) 0.0005(4) 0.0040(4) 0.0009(4)
C2 0.0165(6) 0.0176(6) 0.0202(6) 0.0009(5) 0.0010(5) 0.0044(5)
C3 0.0208(6) 0.0250(6) 0.0170(6) -0.0007(5) 0.0048(5) 0.0012(5)
C4 0.0225(6) 0.0224(6) 0.0163(6) -0.0005(5) 0.0020(5) -0.0018(5)
C5 0.0167(6) 0.0184(6) 0.0164(6) 0.0022(5) 0.0010(4) 0.0040(5)
C6 0.0198(6) 0.0193(6) 0.0149(6) -0.0002(5) 0.0029(5) 0.0009(5)
C8 0.0193(6) 0.0153(6) 0.0155(6) -0.0022(5) 0.0010(5) -0.0004(4)
C10 0.0190(6) 0.0155(6) 0.0190(6) -0.0020(5) 0.0014(5) -0.0011(5)
C11 0.0166(6) 0.0158(6) 0.0193(6) -0.0017(5) 0.0012(5) -0.0020(5)
C12 0.0217(6) 0.0179(6) 0.0211(6) -0.0014(5) -0.0002(5) 0.0018(5)
C13 0.0216(6) 0.0182(6) 0.0276(7) 0.0019(5) -0.0032(5) 0.0004(5)
C14 0.0162(6) 0.0211(6) 0.0302(7) 0.0003(5) 0.0023(5) -0.0062(5)
C15 0.0200(6) 0.0194(6) 0.0234(6) -0.0025(5) 0.0051(5) -0.0034(5)
C16 0.0201(6) 0.0178(6) 0.0126(5) 0.0009(5) 0.0012(4) -0.0012(4)
C17 0.0190(6) 0.0200(6) 0.0155(6) -0.0011(5) 0.0035(4) 0.0000(5)
C18 0.0229(6) 0.0157(6) 0.0170(6) -0.0006(5) 0.0035(5) 0.0015(5)
C19 0.0194(6) 0.0180(6) 0.0137(5) 0.0022(5) 0.0011(4) -0.0012(4)
C21 0.0176(6) 0.0221(6) 0.0262(7) 0.0002(5) 0.0049(5) 0.0028(5)
C22 0.0222(6) 0.0210(6) 0.0209(6) 0.0004(5) 0.0063(5) 0.0009(5)
C23 0.0242(7) 0.0251(7) 0.0285(7) 0.0027(5) 0.0019(5) -0.0005(5)
C24 0.0171(6) 0.0194(6) 0.0173(6) -0.0013(5) 0.0015(4) -0.0007(5)
C25 0.0220(6) 0.0154(6) 0.0158(6) -0.0014(5) 0.0008(5) -0.0005(4)
C26 0.0187(6) 0.0205(6) 0.0185(6) 0.0023(5) 0.0051(5) 0.0014(5)
C27 0.0205(6) 0.0179(6) 0.0202(6) 0.0019(5) 0.0030(5) -0.0019(5)
C28 0.0200(6) 0.0223(6) 0.0223(6) 0.0003(5) 0.0068(5) -0.0001(5)
C29 0.0187(6) 0.0228(6) 0.0205(6) 0.0015(5) 0.0023(5) -0.0016(5)
C30 0.0207(6) 0.0230(6) 0.0251(7) -0.0018(5) 0.0040(5) -0.0030(5)

loop_
_atom_site_type_symbol
_atom_site_label
_atom_site_fract_x
_atom_site_fract_y
_atom_site_fract_z
_atom_site_U_iso_or_equiv
_atom_site_thermal_displace_type
_atom_site_occupancy
O O1 -0.10938(7) 0.03132(9) 0.75160(6) 0.0210(3) Uani 1.000
O O20 -0.08975(7) 0.86587(8) 0.53875(6) 0.0204(3) Uani 1.000
N N7 0.26914(8) 0.41707(10) 0.66850(6) 0.0168(3) Uani 1.000
N N9 0.32584(8) 0.49128(10) 0.55014(7) 0.0187(3) Uani 1.000
C C2 -0.02893(10) 0.12293(12) 0.75473(8) 0.0183(3) Uani 1.000
C C3 -0.01085(10) 0.22357(13) 0.81468(8) 0.0207(3) Uani 1.000
C C4 0.06903(10) 0.31589(13) 0.80889(8) 0.0205(3) Uani 1.000
C C5 0.13284(9) 0.30980(12) 0.74543(7) 0.0174(3) Uani 1.000
C C6 0.21706(10) 0.41599(12) 0.74388(7) 0.0180(3) Uani 1.000
C C8 0.25200(10) 0.50155(12) 0.59986(8) 0.0169(3) Uani 1.000
C C10 0.39729(10) 0.39581(12) 0.58841(8) 0.0180(3) Uani 1.000
C C11 0.36292(9) 0.34893(12) 0.66226(8) 0.0174(3) Uani 1.000
C C12 0.41964(10) 0.25513(12) 0.71540(8) 0.0207(3) Uani 1.000
C C13 0.51416(10) 0.20871(13) 0.69185(9) 0.0233(4) Uani 1.000
C C14 0.55011(10) 0.25460(13) 0.61838(9) 0.0227(4) Uani 1.000
C C15 0.49311(10) 0.34782(12) 0.56574(8) 0.0208(3) Uani 1.000
C C16 0.16006(10) 0.59333(12) 0.58484(7) 0.0170(3) Uani 1.000
C C17 0.17631(10) 0.72115(12) 0.55660(7) 0.0181(3) Uani 1.000
C C18 0.09167(10) 0.80926(12) 0.54134(8) 0.0185(3) Uani 1.000
C C19 -0.01170(10) 0.77117(12) 0.55381(7) 0.0172(3) Uani 1.000
C C21 -0.19187(10) 0.83706(13) 0.56480(8) 0.0218(4) Uani 1.000
C C22 -0.25815(10) 0.95958(13) 0.55465(8) 0.0211(3) Uani 1.000
C C23 -0.35254(11) 0.96766(14) 0.50457(9) 0.0262(4) Uani 1.000
C C24 -0.02971(10) 0.64406(12) 0.58006(8) 0.0181(3) Uani 1.000
C C25 0.05619(10) 0.55642(12) 0.59561(7) 0.0180(3) Uani 1.000
C C26 0.11566(10) 0.20690(12) 0.68709(8) 0.0190(3) Uani 1.000
C C27 0.03538(10) 0.11448(12) 0.69133(8) 0.0196(3) Uani 1.000
C C28 -0.18801(10) 0.05439(13) 0.80606(8) 0.0212(3) Uani 1.000
C C29 -0.27537(10) -0.04607(13) 0.78754(8) 0.0208(3) Uani 1.000
C C30 -0.31212(10) -0.11109(13) 0.84837(9) 0.0229(4) Uani 1.000
H H31 -0.05350 0.22920 0.86000 0.0269 Uiso 1.000
H H41 0.08040 0.38680 0.84960 0.0251 Uiso 1.000
H H61 0.27430 0.40430 0.79340 0.0235 Uiso 1.000
H H62 0.18260 0.50240 0.74740 0.0230 Uiso 1.000
H H121 0.39610 0.22590 0.76710 0.0255 Uiso 1.000
H H131 0.55580 0.14310 0.72760 0.0285 Uiso 1.000
H H141 0.61750 0.22060 0.60530 0.0280 Uiso 1.000
H H151 0.51880 0.37840 0.51560 0.0261 Uiso 1.000
H H171 0.24900 0.74770 0.54950 0.0226 Uiso 1.000
H H181 0.10260 0.89680 0.52220 0.0235 Uiso 1.000
H H211 -0.22950 0.76570 0.52890 0.0264 Uiso 1.000
H H212 -0.17880 0.80930 0.62670 0.0282 Uiso 1.000
H H221 -0.22850 1.03690 0.58740 0.0259 Uiso 1.000
H H231 -0.38010 0.89420 0.46990 0.0337 Uiso 1.000
H H232 -0.39470 1.04670 0.50120 0.0328 Uiso 1.000
H H241 -0.10180 0.61580 0.58640 0.0238 Uiso 1.000
H H251 0.04310 0.46810 0.61320 0.0223 Uiso 1.000
H H261 0.15810 0.20230 0.64160 0.0234 Uiso 1.000
H H271 0.02280 0.04320 0.65050 0.0239 Uiso 1.000
H H281 -0.22060 0.14390 0.79440 0.0266 Uiso 1.000
H H282 -0.15390 0.04870 0.86720 0.0255 Uiso 1.000
H H291 -0.30710 -0.06000 0.72780 0.0250 Uiso 1.000
H H301 -0.36980 -0.17230 0.83560 0.0284 Uiso 1.000
H H302 -0.27840 -0.09670 0.90660 0.0289 Uiso 1.000

loop_
_atom_type_symbol
_atom_type_scat_Cromer_Mann_a1
_atom_type_scat_Cromer_Mann_a2
_atom_type_scat_Cromer_Mann_a3
_atom_type_scat_Cromer_Mann_a4
_atom_type_scat_Cromer_Mann_b1
_atom_type_scat_Cromer_Mann_b2
_atom_type_scat_Cromer_Mann_b3
_atom_type_scat_Cromer_Mann_b4
_atom_type_scat_Cromer_Mann_c
_atom_type_scat_dispersion_real
_atom_type_scat_dispersion_imag
_atom_type_scat_source
C 2.3100 1.0200 1.5886 0.8650 20.8439 10.2075 0.5687 51.6512 0.2156 0.0181 0.0091 'International Tables Vol C 4.2.6.8 and 6.1.1.4'
H 0.4930 0.3229 0.1402 0.0408 10.5109 26.1257 3.1424 57.7998 0.0030 0.0000 0.0000 'International Tables Vol C 4.2.6.8 and 6.1.1.4'
N 12.2126 3.1322 2.0125 1.1663 0.0057 9.8933 28.9975 0.5826 -11.5290 0.0311 0.0180 'International Tables Vol C 4.2.6.8 and 6.1.1.4'
O 3.0485 2.2868 1.5463 0.8670 13.2771 5.7011 0.3239 32.9089 0.2508 0.0492 0.0322 'International Tables Vol C 4.2.6.8 and 6.1.1.4'

loop_
_geom_angle_atom_site_label_1
_geom_angle_atom_site_label_2
_geom_angle_atom_site_label_3
_geom_angle
_geom_angle_publ_flag
C2 O1 C28 116.19(10) no
C19 O20 C21 116.76(9) no
C6 N7 C8 128.63(10) no
C6 N7 C11 123.84(10) no
C8 N7 C11 106.23(10) no
C8 N9 C10 104.92(10) no
O1 C2 C3 124.21(11) no
O1 C2 C27 116.22(11) no
C3 C2 C27 119.54(11) no
C2 C3 C4 119.39(12) no
C3 C4 C5 121.74(12) no
C4 C5 C6 117.79(11) no
C4 C5 C26 118.29(11) no
C6 C5 C26 123.92(10) no
N7 C6 C5 115.27(10) no
N7 C8 N9 113.16(11) no
N7 C8 C16 122.69(11) no
N9 C8 C16 124.15(11) no
N9 C10 C11 109.92(11) no
N9 C10 C15 130.48(11) no
C11 C10 C15 119.57(11) no
N7 C11 C10 105.77(10) no
N7 C11 C12 131.02(11) no
C10 C11 C12 123.18(11) no
C11 C12 C13 116.39(12) no
C12 C13 C14 121.32(12) no
C13 C14 C15 121.95(12) no
C10 C15 C14 117.59(12) no
C8 C16 C17 119.36(11) no
C8 C16 C25 122.07(11) no
C17 C16 C25 118.56(11) no
C16 C17 C18 120.79(12) no
C17 C18 C19 119.86(11) no
O20 C19 C18 115.62(11) no
O20 C19 C24 124.28(11) no
C18 C19 C24 120.10(11) no
O20 C21 C22 107.67(10) no
C21 C22 C23 123.12(12) no
C19 C24 C25 119.52(12) no
C16 C25 C24 121.15(11) no
C5 C26 C27 120.77(11) no
C2 C27 C26 120.24(11) no
O1 C28 C29 108.84(10) no
C28 C29 C30 122.26(12) no
C2 C3 H31 120.00 no
C4 C3 H31 120.00 no
C3 C4 H41 119.00 no
C5 C4 H41 119.00 no
N7 C6 H61 107.00 no
N7 C6 H62 107.00 no
C5 C6 H61 109.00 no
C5 C6 H62 109.00 no
H61 C6 H62 109.00 no
C11 C12 H121 122.00 no
C13 C12 H121 121.00 no
C12 C13 H131 119.00 no
C14 C13 H131 120.00 no
C13 C14 H141 118.00 no
C15 C14 H141 120.00 no
C10 C15 H151 121.00 no
C14 C15 H151 121.00 no
C16 C17 H171 119.00 no
C18 C17 H171 120.00 no
C17 C18 H181 121.00 no
C19 C18 H181 119.00 no
O20 C21 H211 110.00 no
O20 C21 H212 109.00 no
C22 C21 H211 110.00 no
C22 C21 H212 110.00 no
H211 C21 H212 110.00 no
C21 C22 H221 117.00 no
C23 C22 H221 120.00 no
C22 C23 H231 120.00 no
C22 C23 H232 121.00 no
H231 C23 H232 119.00 no
C19 C24 H241 121.00 no
C25 C24 H241 120.00 no
C16 C25 H251 120.00 no
C24 C25 H251 119.00 no
C5 C26 H261 119.00 no
C27 C26 H261 120.00 no
C2 C27 H271 119.00 no
C26 C27 H271 121.00 no
O1 C28 H281 110.00 no
O1 C28 H282 111.00 no
C29 C28 H281 109.00 no
C29 C28 H282 110.00 no
H281 C28 H282 109.00 no
C28 C29 H291 117.00 no
C30 C29 H291 120.00 no
C29 C30 H301 121.00 no
C29 C30 H302 119.00 no
H301 C30 H302 120.00 no

loop_
_geom_bond_atom_site_label_1
_geom_bond_atom_site_label_2
_geom_bond_distance
_geom_bond_publ_flag
O1 C2 1.3702(15) no
O1 C28 1.4367(16) no
O20 C19 1.3681(15) no
O20 C21 1.4407(16) no
N7 C6 1.4590(15) no
N7 C8 1.3810(16) no
N7 C11 1.3841(15) no
N9 C8 1.3187(16) no
N9 C10 1.3939(16) no
C2 C3 1.3950(18) no
C2 C27 1.3957(18) no
C3 C4 1.3892(18) no
C4 C5 1.3908(17) no
C5 C6 1.5161(17) no
C5 C26 1.3949(17) no
C8 C16 1.4740(18) no
C10 C11 1.4024(18) no
C10 C15 1.3995(18) no
C11 C12 1.3927(17) no
C12 C13 1.3849(18) no
C13 C14 1.4026(19) no
C14 C15 1.3859(18) no
C16 C17 1.4049(17) no
C16 C25 1.3939(18) no
C17 C18 1.3816(18) no
C18 C19 1.3990(18) no
C19 C24 1.3921(17) no
C21 C22 1.4949(19) no
C22 C23 1.3167(19) no
C24 C25 1.3905(18) no
C26 C27 1.3892(18) no
C28 C29 1.4937(18) no
C29 C30 1.3188(19) no
C3 H31 0.9700 no
C4 H41 0.9700 no
C6 H61 0.9800 no
C6 H62 0.9900 no
C12 H121 0.9700 no
C13 H131 0.9700 no
C14 H141 0.9700 no
C15 H151 0.9600 no
C17 H171 0.9800 no
C18 H181 0.9600 no
C21 H211 1.0000 no
C21 H212 1.0100 no
C22 H221 0.9800 no
C23 H231 0.9600 no
C23 H232 0.9600 no
C24 H241 0.9700 no
C25 H251 0.9700 no
C26 H261 0.9700 no
C27 H271 0.9700 no
C28 H281 1.0000 no
C28 H282 1.0000 no
C29 H291 0.9800 no
C30 H301 0.9500 no
C30 H302 0.9700 no

loop_
_geom_hbond_atom_site_label_D
_geom_hbond_atom_site_label_H
_geom_hbond_atom_site_label_A
_geom_hbond_site_symmetry_A
_geom_hbond_distance_DH
_geom_hbond_distance_HA
_geom_hbond_distance_DA
_geom_hbond_angle_DHA
_geom_hbond_publ_flag
C12 H121 Cg4 2_546 0.97 2.62 3.5064(13) 153 yes
C23 H231 Cg3 3_566 0.96 2.73 3.6859(15) 175 yes
C30 H301 Cg2 2_446 0.95 2.72 3.6202(14) 159 yes

loop_
_geom_torsion_atom_site_label_1
_geom_torsion_atom_site_label_2
_geom_torsion_atom_site_label_3
_geom_torsion_atom_site_label_4
_geom_torsion
_geom_torsion_publ_flag
C28 O1 C2 C3 9.44(17) no
C28 O1 C2 C27 -168.51(11) no
C2 O1 C28 C29 173.88(10) no
C21 O20 C19 C18 -169.69(10) no
C21 O20 C19 C24 10.16(16) no
C19 O20 C21 C22 171.61(10) no
C6 N7 C11 C10 -168.56(11) no
C8 N7 C11 C10 -0.61(13) no
C6 N7 C11 C12 9.7(2) no
C8 N7 C11 C12 177.59(13) no
C8 N7 C6 C5 104.28(14) no
C11 N7 C6 C5 -90.59(14) no
C6 N7 C8 N9 168.14(11) no
C11 N7 C8 N9 0.97(14) no
C6 N7 C8 C16 -11.79(19) no
C11 N7 C8 C16 -178.95(11) no
C10 N9 C8 N7 -0.88(14) no
C10 N9 C8 C16 179.04(11) no
C8 N9 C10 C11 0.46(14) no
C8 N9 C10 C15 -177.37(13) no
O1 C2 C3 C4 -176.16(12) no
O1 C2 C27 C26 176.99(11) no
C27 C2 C3 C4 1.74(19) no
C3 C2 C27 C26 -1.07(19) no
C2 C3 C4 C5 -0.92(19) no
C3 C4 C5 C6 179.34(11) no
C3 C4 C5 C26 -0.59(19) no
C4 C5 C6 N7 -170.42(11) no
C6 C5 C26 C27 -178.65(11) no
C26 C5 C6 N7 9.50(17) no
C4 C5 C26 C27 1.28(18) no
N9 C8 C16 C17 -40.64(17) no
N7 C8 C16 C25 -42.45(17) no
N7 C8 C16 C17 139.28(12) no
N9 C8 C16 C25 137.63(13) no
N9 C10 C15 C14 177.71(13) no
C11 C10 C15 C14 0.06(19) no
C15 C10 C11 C12 -0.17(19) no
N9 C10 C11 N7 0.11(14) no
N9 C10 C11 C12 -178.27(11) no
C15 C10 C11 N7 178.21(11) no
N7 C11 C12 C13 -177.85(13) no
C10 C11 C12 C13 0.08(19) no
C11 C12 C13 C14 0.11(19) no
C12 C13 C14 C15 -0.2(2) no
C13 C14 C15 C10 0.1(2) no
C8 C16 C17 C18 179.53(11) no
C25 C16 C17 C18 1.20(17) no
C8 C16 C25 C24 -179.18(11) no
C17 C16 C25 C24 -0.90(17) no
C16 C17 C18 C19 -0.19(18) no
C17 C18 C19 O20 178.71(11) no
C17 C18 C19 C24 -1.16(18) no
O20 C19 C24 C25 -178.39(11) no
C18 C19 C24 C25 1.46(18) no
O20 C21 C22 C23 120.11(14) no
C19 C24 C25 C16 -0.42(18) no
C5 C26 C27 C2 -0.46(19) no
O1 C28 C29 C30 133.16(13) no

loop_
_cod_related_entry_id
_cod_related_entry_database
_cod_related_entry_code
1 ChemSpider 30658257
